data_7212999
loop_
_publ_author_name
'Bryce, Martin R.'
'Lay, Alexander K.'
'Chesney, Antony'
'Batsanov, Andrei S.'
'Howard, Judith A. K.'
'Buser, Urs'
'Gerson, Fabian'
'Merstetter, Pascal'

_publ_section_title
;
 The radical ions of acenaphtho[1,2-b][1,4]dithiine derivatives and
 acenaphtho[1,2-b][1,4]oxathiine: Solution EPR and ENDOR studies. The
 X-ray crystal structures of
 8,9-bis(methylsulfanyl)acenaphtho[1,2-b][1,4]dithiine and its complexes
 with 7,7,8,8-tetracyano-p-quinodimethane (TCNQ), 2,5-dibromo-TCNQ and
 iodine
;
_journal_issue 4
_journal_name_full 'Journal of the Chemical Society, Perkin Transactions 2'
_journal_page_first 755
_journal_paper_doi 10.1039/a809872g
_journal_year 1999
_chemical_formula_sum 'C16 H12 S4'
_chemical_formula_weight 332.50
_chemical_melting_point 376.0(10)
_chemical_name_systematic
; 
 8,9-di(methylsulfanyl)acenaphthyleno[1,2-b][1,4]dithiine 
;
_space_group_IT_number 14
_symmetry_cell_setting monoclinic
_symmetry_space_group_name_Hall '-P 2yn'
_symmetry_space_group_name_H-M 'P 1 21/n 1'
_atom_sites_solution_hydrogens difmap
_atom_sites_solution_primary direct
_atom_sites_solution_secondary difmap
_audit_creation_method SHELXL
_cell_angle_alpha 90.00
_cell_angle_beta 103.34(1)
_cell_angle_gamma 90.00
_cell_formula_units_Z 4
_cell_length_a 11.928(1)
_cell_length_b 8.302(1)
_cell_length_c 15.736(1)
_cell_measurement_reflns_used 398
_cell_measurement_temperature 295(2)
_cell_measurement_theta_max 20
_cell_measurement_theta_min 10
_cell_volume 1516.2(3)
_computing_cell_refinement 'Siemens SMART'
_computing_data_collection 'Siemens SMART'
_computing_data_reduction 'Siemens SAINT'
_computing_molecular_graphics 'SHELXTL, Version 5/VMS'
_computing_publication_material 'SHELXTL, Version 5/VMS'
_computing_structure_refinement 'SHELXL-93 (Sheldrick, 1993)'
_computing_structure_solution 'SHELXS-86 (Sheldrick, 1990)'
_diffrn_ambient_temperature 295(2)
_diffrn_measurement_device 'Siemens CCD area detector'
_diffrn_measurement_method '\w scan in 0.3\% frames, 10 s/frame'
_diffrn_radiation_monochromator graphite
_diffrn_radiation_source 'fine-focus sealed tube'
_diffrn_radiation_type MoK\a
_diffrn_radiation_wavelength 0.71073
_diffrn_reflns_av_R_equivalents 0.0361
_diffrn_reflns_av_sigmaI/netI 0.0376
_diffrn_reflns_limit_h_max 16
_diffrn_reflns_limit_h_min -15
_diffrn_reflns_limit_k_max 11
_diffrn_reflns_limit_k_min -10
_diffrn_reflns_limit_l_max 15
_diffrn_reflns_limit_l_min -22
_diffrn_reflns_number 9795
_diffrn_reflns_theta_max 27.49
_diffrn_reflns_theta_min 1.94
_diffrn_standards_decay_% 0
_diffrn_standards_interval_time '8 h'
_diffrn_standards_number '128 (50 frames)'
_exptl_absorpt_coefficient_mu 0.612
_exptl_absorpt_correction_T_max 0.9576
_exptl_absorpt_correction_T_min 0.8319
_exptl_absorpt_correction_type integration
_exptl_crystal_colour 'purple            '
_exptl_crystal_density_diffrn 1.457
_exptl_crystal_description 'plate             '
_exptl_crystal_F_000 688
_exptl_crystal_size_max 0.40
_exptl_crystal_size_mid 0.18
_exptl_crystal_size_min 0.08
_refine_diff_density_max 0.250
_refine_diff_density_min -0.378
_refine_diff_density_rms 0.055
_refine_ls_extinction_coef 0.0025(5)
_refine_ls_extinction_expression Fc^*^=kFc[1+0.001xFc^2^\l^3^/sin(2\q)]^-1/4^
_refine_ls_extinction_method SHELXL
_refine_ls_goodness_of_fit_all 1.106
_refine_ls_goodness_of_fit_obs 1.134
_refine_ls_hydrogen_treatment refall
_refine_ls_matrix_type full
_refine_ls_number_parameters 230
_refine_ls_number_reflns 3382
_refine_ls_number_restraints 0
_refine_ls_restrained_S_all 1.210
_refine_ls_restrained_S_obs 1.134
_refine_ls_R_factor_all 0.0763
_refine_ls_R_factor_obs 0.0466
_refine_ls_shift/esd_max -0.002
_refine_ls_shift/esd_mean 0.000
_refine_ls_structure_factor_coef Fsqd
_refine_ls_weighting_details 'w=1/[\s^2^(Fo^2^)+(0.0143P)^2^+1.5947P] where P=(Fo^2^+2Fc^2^)/3'
_refine_ls_weighting_scheme calc
_refine_ls_wR_factor_all 0.1048
_refine_ls_wR_factor_obs 0.0829
_reflns_number_observed 2533
_reflns_number_total 3472
_reflns_observed_criterion >2sigma(I)
_cod_data_source_file 809872gsup1.cif
_cod_data_source_block (5)
_cod_depositor_comments
;
The following automatic conversions were performed:

'_chemical_melting_point' value '375-377 K' was changed to
'376.0(10)' - the average value was taken and precision was
estimated.

'_symmetry_cell_setting' value 'Monoclinic' changed to
'monoclinic' according to
/home/saulius/struct/CIF-dictionaries/cif_core.dic dictionary named
'cif_core.dic' version 2.4.2 from 2011-04-26.

Automatic conversion script
Id: cif_fix_values 1891 2012-01-12 08:04:46Z andrius 

The following automatic conversions were performed:

'_refine_ls_weighting_scheme' value 'calc
w=1/[\s^2^(Fo^2^)+(0.0143P)^2^+1.5947P] where P=(Fo^2^+2Fc^2^)/3' was
changed to 'calc'. New tag '_refine_ls_weighting_details' was
created. The value of the new tag was set to
'w=1/[\s^2^(Fo^2^)+(0.0143P)^2^+1.5947P] where P=(Fo^2^+2Fc^2^)/3'.

Automatic conversion script
Id: cif_fix_values 3143 2015-03-26 13:38:13Z robertas 
;
_cod_original_cell_volume 1516.2(2)
_cod_original_sg_symbol_H-M 'P2(1)/n  '
_cod_database_code 7212999

loop_
_symmetry_equiv_pos_as_xyz
'x, y, z'
'-x+1/2, y+1/2, -z+1/2'
'-x, -y, -z'
'x-1/2, -y-1/2, z-1/2'

loop_
_atom_site_aniso_label
_atom_site_aniso_U_11
_atom_site_aniso_U_22
_atom_site_aniso_U_33
_atom_site_aniso_U_23
_atom_site_aniso_U_13
_atom_site_aniso_U_12
S1 0.0442(4) 0.0569(5) 0.0345(4) 0.0028(3) 0.0093(3) -0.0114(3)
S2 0.0610(5) 0.0378(4) 0.0397(4) 0.0024(3) 0.0123(3) -0.0004(3)
S3 0.0797(6) 0.0516(5) 0.0406(4) 0.0055(4) -0.0087(4) -0.0030(4)
S4 0.0524(5) 0.0628(5) 0.0527(5) -0.0139(4) 0.0142(4) -0.0173(4)
C1 0.0319(13) 0.046(2) 0.0395(14) 0.0000(12) 0.0008(11) 0.0023(12)
C2 0.042(2) 0.047(2) 0.055(2) 0.0007(15) 0.0037(14) -0.0017(14)
C3 0.055(2) 0.050(2) 0.071(2) -0.016(2) 0.003(2) -0.001(2)
C4 0.049(2) 0.070(2) 0.056(2) -0.024(2) 0.002(2) 0.011(2)
C5 0.050(2) 0.096(3) 0.034(2) -0.007(2) 0.0123(14) 0.016(2)
C6 0.056(2) 0.084(3) 0.041(2) 0.008(2) 0.0209(15) 0.007(2)
C7 0.046(2) 0.059(2) 0.045(2) 0.0074(15) 0.0119(14) 0.004(2)
C8 0.0338(14) 0.050(2) 0.0339(14) 0.0019(12) 0.0052(11) 0.0040(12)
C9 0.0310(13) 0.054(2) 0.0336(13) -0.0002(12) 0.0046(11) 0.0053(12)
C10 0.0366(15) 0.069(2) 0.042(2) -0.0091(15) 0.0043(12) 0.0122(14)
C11 0.0355(13) 0.047(2) 0.0303(13) 0.0002(11) 0.0043(10) 0.0003(12)
C12 0.0385(14) 0.0409(15) 0.0318(13) 0.0012(11) 0.0070(11) 0.0019(12)
C13 0.0382(14) 0.042(2) 0.0317(13) -0.0004(11) 0.0083(11) 0.0025(12)
C14 0.0409(15) 0.044(2) 0.0344(14) -0.0038(12) 0.0100(12) 0.0001(12)
C15 0.095(3) 0.055(2) 0.063(3) 0.018(2) -0.002(2) -0.002(2)
C16 0.071(3) 0.061(2) 0.051(2) -0.020(2) 0.010(2) -0.009(2)

loop_
_atom_site_label
_atom_site_type_symbol
_atom_site_fract_x
_atom_site_fract_y
_atom_site_fract_z
_atom_site_U_iso_or_equiv
_atom_site_thermal_displace_type
_atom_site_occupancy
_atom_site_calc_flag
S1 S 0.29073(6) 0.54232(9) 0.21419(4) 0.0452(2) Uani 1 d
S2 S 0.38873(7) 0.87233(9) 0.14030(5) 0.0461(2) Uani 1 d
S3 S 0.48529(8) 0.56965(10) 0.37575(5) 0.0610(3) Uani 1 d
S4 S 0.56838(7) 0.90238(11) 0.30066(5) 0.0556(2) Uani 1 d
C1 C 0.3058(2) 0.4315(3) 0.0430(2) 0.0405(6) Uani 1 d
C2 C 0.2739(3) 0.2721(4) 0.0375(2) 0.0491(7) Uani 1 d
H2 H 0.2543(24) 0.2163(36) 0.0837(19) 0.050(9) Uiso 1 d
C3 C 0.2733(3) 0.1891(4) -0.0418(2) 0.0607(9) Uani 1 d
H3 H 0.2463(29) 0.0805(42) -0.0448(21) 0.068(10) Uiso 1 d
C4 C 0.3028(3) 0.2615(5) -0.1118(2) 0.0599(9) Uani 1 d
H4 H 0.3009(29) 0.2064(42) -0.1633(22) 0.075(11) Uiso 1 d
C5 C 0.3731(3) 0.5221(5) -0.1716(2) 0.0594(9) Uani 1 d
H5 H 0.3723(25) 0.4770(37) -0.2245(20) 0.057(9) Uiso 1 d
C6 C 0.4051(3) 0.6786(5) -0.1551(2) 0.0590(9) Uani 1 d
H6 H 0.4282(25) 0.7408(37) -0.1988(20) 0.059(9) Uiso 1 d
C7 C 0.4048(3) 0.7550(4) -0.0743(2) 0.0498(7) Uani 1 d
H7 H 0.4292(25) 0.8636(37) -0.0637(19) 0.052(9) Uiso 1 d
C8 C 0.3697(2) 0.6678(3) -0.0112(2) 0.0397(6) Uani 1 d
C9 C 0.3377(2) 0.5052(4) -0.0292(2) 0.0399(6) Uani 1 d
C10 C 0.3379(2) 0.4261(4) -0.1075(2) 0.0500(8) Uani 1 d
C11 C 0.3162(2) 0.5594(3) 0.1092(2) 0.0382(6) Uani 1 d
C12 C 0.3546(2) 0.6971(3) 0.0780(2) 0.0372(6) Uani 1 d
C13 C 0.4129(2) 0.6498(3) 0.2738(2) 0.0372(6) Uani 1 d
C14 C 0.4494(2) 0.7878(3) 0.2449(2) 0.0395(6) Uani 1 d
C15 C 0.4538(5) 0.3605(5) 0.3703(3) 0.0743(12) Uani 1 d
H151 H 0.3783(46) 0.3616(63) 0.3756(33) 0.136(22) Uiso 1 d
H152 H 0.4933(34) 0.3230(47) 0.4267(28) 0.093(13) Uiso 1 d
H153 H 0.4735(53) 0.3097(76) 0.3191(42) 0.186(27) Uiso 1 d
C16 C 0.5334(4) 0.9495(5) 0.4036(2) 0.0618(9) Uani 1 d
H161 H 0.5807(30) 1.0400(45) 0.4270(23) 0.076(11) Uiso 1 d
H162 H 0.5535(42) 0.8678(62) 0.4404(32) 0.130(20) Uiso 1 d
H163 H 0.4502(40) 0.9778(52) 0.3914(28) 0.110(15) Uiso 1 d

loop_
_atom_type_symbol
_atom_type_description
_atom_type_scat_dispersion_real
_atom_type_scat_dispersion_imag
_atom_type_scat_source
C C 0.0033 0.0016 'International Tables Vol C Tables 4.2.6.8 and 6.1.1.4'
H H 0.0000 0.0000 'International Tables Vol C Tables 4.2.6.8 and 6.1.1.4'
S S 0.1246 0.1234 'International Tables Vol C Tables 4.2.6.8 and 6.1.1.4'

loop_
_exptl_crystal_face_index_h
_exptl_crystal_face_index_k
_exptl_crystal_face_index_l
_exptl_crystal_face_perp_dist
-1.00 0.00 -1.00 0.0400
1.00 0.00 1.00 0.0400
0.00 0.00 -1.00 0.0900
0.00 0.00 1.00 0.0900
1.00 -3.00 1.00 0.2000
0.00 1.00 0.00 0.2000

loop_
_geom_angle_atom_site_label_1
_geom_angle_atom_site_label_2
_geom_angle_atom_site_label_3
_geom_angle
C11 S1 C13 99.04(12)
C12 S2 C14 100.51(13)
C13 S3 C15 105.7(2)
C14 S4 C16 103.7(2)
C2 C1 C9 119.2(3)
C2 C1 C11 135.7(3)
C9 C1 C11 105.1(2)
C1 C2 C3 117.8(3)
C1 C2 H2 123.0(18)
C3 C2 H2 119.2(18)
C4 C3 C2 122.8(3)
C4 C3 H3 121.4(20)
C2 C3 H3 115.7(21)
C3 C4 C10 120.6(3)
C3 C4 H4 121.8(22)
C10 C4 H4 117.5(22)
C6 C5 C10 121.0(3)
C6 C5 H5 120.6(20)
C10 C5 H5 118.4(20)
C5 C6 C7 122.5(3)
C5 C6 H6 119.7(19)
C7 C6 H6 117.8(19)
C8 C7 C6 118.6(3)
C8 C7 H7 120.3(18)
C6 C7 H7 121.1(18)
C7 C8 C9 118.1(3)
C7 C8 C12 136.7(3)
C9 C8 C12 105.2(2)
C10 C9 C8 124.8(3)
C10 C9 C1 124.0(3)
C8 C9 C1 111.2(2)
C9 C10 C5 115.0(3)
C9 C10 C4 115.6(3)
C5 C10 C4 129.4(3)
C12 C11 C1 109.3(2)
C12 C11 S1 123.5(2)
C1 C11 S1 127.1(2)
C11 C12 C8 109.2(2)
C11 C12 S2 123.4(2)
C8 C12 S2 127.3(2)
C14 C13 S3 120.0(2)
C14 C13 S1 122.7(2)
S3 C13 S1 117.3(2)
C13 C14 S4 125.3(2)
C13 C14 S2 123.7(2)
S4 C14 S2 110.8(2)
S3 C15 H151 100.7(34)
S3 C15 H152 102.8(24)
H151 C15 H152 101.7(38)
S3 C15 H153 111.8(37)
H151 C15 H153 119.9(49)
H152 C15 H153 117.5(43)
S4 C16 H161 106.0(21)
S4 C16 H162 109.6(32)
H161 C16 H162 107.5(36)
S4 C16 H163 107.7(25)
H161 C16 H163 111.2(32)
H162 C16 H163 114.5(40)

loop_
_geom_bond_atom_site_label_1
_geom_bond_atom_site_label_2
_geom_bond_distance
S1 C11 1.753(3)
S1 C13 1.780(3)
S2 C12 1.749(3)
S2 C14 1.782(3)
S3 C13 1.767(3)
S3 C15 1.774(4)
S4 C14 1.765(3)
S4 C16 1.807(4)
C1 C2 1.374(4)
C1 C9 1.418(4)
C1 C11 1.473(4)
C2 C3 1.424(5)
C2 H2 0.94(3)
C3 C4 1.371(5)
C3 H3 0.95(3)
C4 C10 1.426(5)
C4 H4 0.93(3)
C5 C6 1.362(5)
C5 C10 1.423(5)
C5 H5 0.91(3)
C6 C7 1.422(4)
C6 H6 0.95(3)
C7 C8 1.371(4)
C7 H7 0.95(3)
C8 C9 1.414(4)
C8 C12 1.476(3)
C9 C10 1.397(4)
C11 C12 1.364(4)
C13 C14 1.341(4)
C15 H151 0.92(5)
C15 H152 0.96(4)
C15 H153 0.98(6)
C16 H161 0.96(4)
C16 H162 0.89(5)
C16 H163 0.99(4)

loop_
_geom_torsion_atom_site_label_1
_geom_torsion_atom_site_label_2
_geom_torsion_atom_site_label_3
_geom_torsion_atom_site_label_4
_geom_torsion
C15 S3 C13 C14 -156.7(3)
S3 C13 C14 S4 0.4(3)
C13 C14 S4 C16 -58.4(3)
